data_7055830
loop_
_publ_author_name
'Mohamed Subarkhan, Mohamed Kasim'
'Ramesh, Rengan'
'Liu, Yu'

_publ_section_title
;
 Synthesis and molecular structure of arene ruthenium(ii) benzhydrazone
 complexes: impact of substitution at the chelating ligand and arene
 moiety on antiproliferative activity
;
_journal_issue 11
_journal_name_full 'New J. Chem.'
_journal_page_first 9813
_journal_paper_doi 10.1039/C6NJ01936F
_journal_volume 40
_journal_year 2016
_chemical_formula_moiety 'C23 H20 Cl N3 O2 Ru, H2 O'
_chemical_formula_sum 'C23 H22 Cl N3 O3 Ru'
_chemical_formula_weight 524.95
_chemical_name_systematic
;
 ?
;
_space_group_crystal_system monoclinic
_space_group_IT_number 14
_space_group_name_Hall '-P 2yn'
_space_group_name_H-M_alt 'P 1 21/n 1'
_symmetry_space_group_name_Hall '-P 2yn'
_symmetry_space_group_name_H-M 'P 1 21/n 1'
_atom_sites_solution_hydrogens mixed
_audit_creation_date 2016-08-12
_audit_creation_method
;
Olex2 1.2
(compiled 2016.02.19 svn.r3266 for OlexSys, GUI svn.r5155)
;
_audit_update_record
;
2016-10-04 deposited with the CCDC.
2016-10-05 downloaded from the CCDC.
;
_cell_angle_alpha 90
_cell_angle_beta 91.178(2)
_cell_angle_gamma 90
_cell_formula_units_Z 4
_cell_length_a 7.7924(4)
_cell_length_b 10.7114(4)
_cell_length_c 26.6417(12)
_cell_measurement_reflns_used 4448
_cell_measurement_temperature 296(2)
_cell_measurement_theta_max 52.424
_cell_measurement_theta_min 4.882
_cell_volume 2223.25(17)
_computing_molecular_graphics 'Olex2 (Dolomanov et al., 2009)'
_computing_publication_material 'Olex2 (Dolomanov et al., 2009)'
_computing_structure_refinement 'ShelXL (Sheldrick, 2015)'
_diffrn_ambient_temperature 296.15
_diffrn_measured_fraction_theta_full 0.999
_diffrn_measured_fraction_theta_max 0.991
_diffrn_measurement_device_type 'Bruker axs kappa apex2 CCD Diffractometer'
_diffrn_measurement_method '\w and \f scan'
_diffrn_radiation_type MoK\a
_diffrn_radiation_wavelength 0.71073
_diffrn_reflns_av_R_equivalents 0.0391
_diffrn_reflns_av_unetI/netI 0.0493
_diffrn_reflns_Laue_measured_fraction_full 0.999
_diffrn_reflns_Laue_measured_fraction_max 0.991
_diffrn_reflns_limit_h_max 10
_diffrn_reflns_limit_h_min -10
_diffrn_reflns_limit_k_max 9
_diffrn_reflns_limit_k_min -14
_diffrn_reflns_limit_l_max 35
_diffrn_reflns_limit_l_min -35
_diffrn_reflns_number 18187
_diffrn_reflns_point_group_measured_fraction_full 0.999
_diffrn_reflns_point_group_measured_fraction_max 0.991
_diffrn_reflns_theta_full 25.242
_diffrn_reflns_theta_max 28.289
_diffrn_reflns_theta_min 2.739
_exptl_absorpt_coefficient_mu 0.855
_exptl_absorpt_correction_T_max 0.7836
_exptl_absorpt_correction_T_min 0.7261
_exptl_crystal_colour brown
_exptl_crystal_density_diffrn 1.568
_exptl_crystal_description block
_exptl_crystal_F_000 1064
_exptl_crystal_size_max 0.4
_exptl_crystal_size_mid 0.3
_exptl_crystal_size_min 0.3
_refine_diff_density_max 1.402
_refine_diff_density_min -0.698
_refine_diff_density_rms 0.097
_refine_ls_extinction_method none
_refine_ls_goodness_of_fit_ref 1.043
_refine_ls_hydrogen_treatment constr
_refine_ls_matrix_type full
_refine_ls_number_parameters 284
_refine_ls_number_reflns 5487
_refine_ls_number_restraints 0
_refine_ls_restrained_S_all 1.043
_refine_ls_R_factor_all 0.0720
_refine_ls_R_factor_gt 0.0495
_refine_ls_shift/su_max 0.001
_refine_ls_shift/su_mean 0.000
_refine_ls_structure_factor_coef Fsqd
_refine_ls_weighting_details 'w=1/[\s^2^(Fo^2^)+(0.0537P)^2^+2.9582P] where P=(Fo^2^+2Fc^2^)/3'
_refine_ls_weighting_scheme calc
_refine_ls_wR_factor_gt 0.1164
_refine_ls_wR_factor_ref 0.1285
_reflns_Friedel_coverage 0.000
_reflns_number_gt 4074
_reflns_number_total 5487
_reflns_threshold_expression 'I > 2\s(I)'
_cod_data_source_file c6nj01936f2.cif
_cod_data_source_block cpx3
_cod_depositor_comments 'Adding full bibliography for 7055829--7055830.cif.'
_cod_database_code 7055830
_shelxl_version_number 2014-3
_shelx_space_group_comment
;
The symmetry employed for this shelxl refinement is uniquely defined
by the following loop, which should always be used as a source of
symmetry information in preference to the above space-group names.
They are only intended as comments.
;
_shelx_estimated_absorpt_t_max 0.783
_shelx_estimated_absorpt_t_min 0.726
_olex2_refinement_description
;
1. Fixed Uiso
 At 1.2 times of:
  All C(H) groups, All N(H) groups
 At 1.5 times of:
  All C(H,H,H) groups, All O(H,H) groups
2.a Free rotating group:
 O1S(H1SA,H1SB)
2.b Aromatic/amide H refined with riding coordinates:
 C1(H1), C2(H2), C3(H3), C4(H4), C5(H5), C6(H6), C9(H9), C10(H10), C13(H13),
 C14(H14), C15(H15), C19(H19), C20(H20), C21(H21), C22(H22), N3(H3A), C23(H23)
2.c Idealised Me refined as rotating group:
 C12(H12A,H12B,H12C)
;
_olex2_submission_special_instructions 'No special instructions were received'

loop_
_space_group_symop_operation_xyz
'x, y, z'
'-x+1/2, y+1/2, -z+1/2'
'-x, -y, -z'
'x-1/2, -y-1/2, z-1/2'

loop_
_atom_site_label
_atom_site_type_symbol
_atom_site_fract_x
_atom_site_fract_y
_atom_site_fract_z
_atom_site_U_iso_or_equiv
_atom_site_adp_type
_atom_site_occupancy
_atom_site_site_symmetry_order
_atom_site_calc_flag
_atom_site_refinement_flags_posn
Ru1 Ru 0.60727(4) 0.74188(3) 0.03079(2) 0.03137(11) Uani 1 1 d .
Cl1 Cl 0.31618(14) 0.82137(12) 0.02692(4) 0.0489(3) Uani 1 1 d .
O1 O 0.2871(5) 0.4345(3) 0.30246(11) 0.0586(9) Uani 1 1 d .
O1S O 0.5691(9) 0.2386(5) 0.3087(2) 0.114(2) Uani 1 1 d .
H1SA H 0.6139 0.2465 0.3378 0.171 Uiso 1 1 d G
H1SB H 0.4864 0.1869 0.3097 0.171 Uiso 1 1 d G
N1 N 0.6319(4) 0.8555(3) 0.09325(11) 0.0326(7) Uani 1 1 d .
N2 N 0.5796(5) 0.8041(3) 0.13841(11) 0.0381(8) Uani 1 1 d .
O2 O 0.5184(4) 0.6323(2) 0.08862(9) 0.0371(6) Uani 1 1 d .
C1 C 0.6268(10) 0.6243(8) -0.0362(3) 0.090(3) Uani 1 1 d .
H1 H 0.5515 0.5668 -0.0508 0.108 Uiso 1 1 calc R
C2 C 0.7443(15) 0.5878(6) -0.0016(4) 0.110(4) Uani 1 1 d .
H2 H 0.7447 0.5049 0.0088 0.133 Uiso 1 1 calc R
C3 C 0.8585(10) 0.6645(10) 0.0180(3) 0.098(3) Uani 1 1 d .
H3 H 0.9409 0.6339 0.0406 0.117 Uiso 1 1 calc R
C4 C 0.8589(7) 0.7849(8) 0.0063(2) 0.077(2) Uani 1 1 d .
H4 H 0.9397 0.8371 0.0216 0.092 Uiso 1 1 calc R
C5 C 0.7428(9) 0.8352(5) -0.0280(2) 0.0724(19) Uani 1 1 d .
H5 H 0.7451 0.9195 -0.0363 0.087 Uiso 1 1 calc R
C6 C 0.6196(8) 0.7532(9) -0.05016(18) 0.088(3) Uani 1 1 d .
H6 H 0.5371 0.7823 -0.0730 0.106 Uiso 1 1 calc R
C7 C 0.5216(5) 0.6889(3) 0.13131(13) 0.0324(8) Uani 1 1 d .
C8 C 0.4568(5) 0.6239(3) 0.17622(14) 0.0328(8) Uani 1 1 d .
C9 C 0.3789(6) 0.5068(4) 0.17281(15) 0.0462(11) Uani 1 1 d .
H9 H 0.3657 0.4683 0.1417 0.055 Uiso 1 1 calc R
C10 C 0.3215(6) 0.4476(4) 0.21521(16) 0.0505(12) Uani 1 1 d .
H10 H 0.2670 0.3706 0.2124 0.061 Uiso 1 1 calc R
C11 C 0.3446(5) 0.5022(4) 0.26224(15) 0.0399(9) Uani 1 1 d .
C12 C 0.3059(7) 0.4898(5) 0.35148(17) 0.0665(15) Uani 1 1 d .
H12A H 0.4257 0.4997 0.3597 0.100 Uiso 1 1 calc GR
H12B H 0.2539 0.4366 0.3759 0.100 Uiso 1 1 calc GR
H12C H 0.2508 0.5699 0.3516 0.100 Uiso 1 1 calc GR
C13 C 0.4199(6) 0.6184(4) 0.26634(15) 0.0428(10) Uani 1 1 d .
H13 H 0.4337 0.6562 0.2976 0.051 Uiso 1 1 calc R
C14 C 0.4747(6) 0.6781(4) 0.22355(15) 0.0407(10) Uani 1 1 d .
H14 H 0.5249 0.7566 0.2264 0.049 Uiso 1 1 calc R
C15 C 0.6818(5) 0.9716(3) 0.09467(14) 0.0336(9) Uani 1 1 d .
H15 H 0.7222 1.0037 0.0647 0.040 Uiso 1 1 calc R
C16 C 0.6826(5) 1.0567(3) 0.13645(14) 0.0344(9) Uani 1 1 d .
C17 C 0.7559(5) 1.1811(4) 0.13486(15) 0.0364(9) Uani 1 1 d .
C18 C 0.7175(6) 1.2393(4) 0.18029(16) 0.0404(10) Uani 1 1 d .
C19 C 0.7728(7) 1.3607(4) 0.1917(2) 0.0557(13) Uani 1 1 d .
H19 H 0.7431 1.3996 0.2215 0.067 Uiso 1 1 calc R
C20 C 0.8720(7) 1.4196(5) 0.1574(2) 0.0658(15) Uani 1 1 d .
H20 H 0.9112 1.4999 0.1643 0.079 Uiso 1 1 calc R
C21 C 0.9168(7) 1.3631(4) 0.1120(2) 0.0614(14) Uani 1 1 d .
H21 H 0.9865 1.4053 0.0897 0.074 Uiso 1 1 calc R
C22 C 0.8573(6) 1.2443(4) 0.10022(18) 0.0452(10) Uani 1 1 d .
H22 H 0.8844 1.2072 0.0698 0.054 Uiso 1 1 calc R
N3 N 0.6263(5) 1.1562(3) 0.20841(13) 0.0466(9) Uani 1 1 d .
H3A H 0.5863 1.1712 0.2376 0.056 Uiso 1 1 calc R
C23 C 0.6087(6) 1.0469(4) 0.18311(15) 0.0445(10) Uani 1 1 d .
H23 H 0.5550 0.9759 0.1953 0.053 Uiso 1 1 calc R

loop_
_atom_site_aniso_label
_atom_site_aniso_U_11
_atom_site_aniso_U_22
_atom_site_aniso_U_33
_atom_site_aniso_U_23
_atom_site_aniso_U_13
_atom_site_aniso_U_12
Ru1 0.03834(19) 0.03325(18) 0.02272(16) -0.00406(12) 0.00548(12) -0.00665(13)
Cl1 0.0404(6) 0.0699(8) 0.0364(6) -0.0048(5) 0.0012(5) 0.0017(5)
O1 0.078(2) 0.066(2) 0.0323(16) 0.0036(15) 0.0181(16) -0.0294(18)
O1S 0.180(6) 0.100(4) 0.062(3) -0.008(3) 0.017(3) 0.053(4)
N1 0.043(2) 0.0355(17) 0.0193(14) -0.0023(12) 0.0026(13) -0.0085(14)
N2 0.057(2) 0.0350(17) 0.0222(16) -0.0001(13) 0.0062(15) -0.0123(16)
O2 0.0547(18) 0.0326(14) 0.0243(13) -0.0052(11) 0.0077(12) -0.0112(12)
C1 0.101(6) 0.107(6) 0.066(4) -0.063(4) 0.057(4) -0.060(5)
C2 0.164(9) 0.052(4) 0.119(7) 0.011(4) 0.107(7) 0.030(5)
C3 0.085(5) 0.146(8) 0.063(4) 0.024(5) 0.030(4) 0.064(5)
C4 0.047(3) 0.123(6) 0.061(4) -0.037(4) 0.024(3) -0.033(4)
C5 0.113(5) 0.040(3) 0.067(4) 0.011(3) 0.067(4) 0.004(3)
C6 0.050(3) 0.197(9) 0.018(2) 0.006(3) 0.013(2) 0.033(4)
C7 0.041(2) 0.0316(19) 0.0248(18) 0.0012(15) 0.0010(16) -0.0048(16)
C8 0.040(2) 0.0321(19) 0.0262(18) -0.0004(15) 0.0045(16) -0.0045(16)
C9 0.069(3) 0.040(2) 0.030(2) -0.0063(18) 0.010(2) -0.017(2)
C10 0.073(3) 0.040(2) 0.039(2) -0.0048(19) 0.015(2) -0.025(2)
C11 0.043(2) 0.046(2) 0.031(2) 0.0042(18) 0.0100(18) -0.0060(18)
C12 0.078(4) 0.092(4) 0.031(2) 0.003(2) 0.012(2) -0.024(3)
C13 0.059(3) 0.044(2) 0.0253(19) -0.0032(17) 0.0024(19) -0.010(2)
C14 0.058(3) 0.035(2) 0.029(2) 0.0000(16) 0.0009(19) -0.0128(19)
C15 0.042(2) 0.035(2) 0.0237(18) 0.0025(15) -0.0003(16) -0.0083(16)
C16 0.043(2) 0.034(2) 0.0253(18) -0.0027(15) -0.0029(17) -0.0053(17)
C17 0.040(2) 0.034(2) 0.034(2) -0.0021(16) -0.0108(18) -0.0013(17)
C18 0.044(2) 0.038(2) 0.039(2) -0.0052(18) -0.0092(19) -0.0006(18)
C19 0.066(3) 0.041(3) 0.060(3) -0.018(2) -0.013(3) 0.005(2)
C20 0.077(4) 0.037(3) 0.083(4) -0.007(3) -0.014(3) -0.013(2)
C21 0.073(4) 0.042(3) 0.069(4) 0.008(2) -0.001(3) -0.016(2)
C22 0.059(3) 0.037(2) 0.040(2) -0.0006(18) -0.004(2) -0.0087(19)
N3 0.057(2) 0.050(2) 0.0334(19) -0.0114(16) 0.0044(17) -0.0019(17)
C23 0.058(3) 0.042(2) 0.033(2) -0.0045(18) 0.000(2) -0.010(2)

loop_
_atom_type_symbol
_atom_type_description
_atom_type_scat_dispersion_real
_atom_type_scat_dispersion_imag
_atom_type_scat_source
C C 0.0033 0.0016 'International Tables Vol C Tables 4.2.6.8 and 6.1.1.4'
H H 0.0000 0.0000 'International Tables Vol C Tables 4.2.6.8 and 6.1.1.4'
Cl Cl 0.1484 0.1585 'International Tables Vol C Tables 4.2.6.8 and 6.1.1.4'
N N 0.0061 0.0033 'International Tables Vol C Tables 4.2.6.8 and 6.1.1.4'
O O 0.0106 0.0060 'International Tables Vol C Tables 4.2.6.8 and 6.1.1.4'
Ru Ru -1.2594 0.8363 'International Tables Vol C Tables 4.2.6.8 and 6.1.1.4'

loop_
_geom_angle_atom_site_label_1
_geom_angle_atom_site_label_2
_geom_angle_atom_site_label_3
_geom_angle
N1 Ru1 Cl1 84.19(10)
N1 Ru1 O2 76.19(11)
N1 Ru1 C1 170.6(2)
N1 Ru1 C2 137.3(4)
N1 Ru1 C3 106.5(3)
N1 Ru1 C4 92.79(18)
N1 Ru1 C5 105.90(19)
N1 Ru1 C6 139.8(3)
O2 Ru1 Cl1 84.47(9)
O2 Ru1 C1 108.1(2)
O2 Ru1 C2 92.3(2)
O2 Ru1 C3 102.6(2)
O2 Ru1 C4 132.5(3)
O2 Ru1 C5 169.3(2)
O2 Ru1 C6 142.8(3)
C1 Ru1 Cl1 104.4(3)
C2 Ru1 Cl1 136.3(4)
C2 Ru1 C1 36.0(3)
C2 Ru1 C3 35.4(3)
C2 Ru1 C6 67.1(3)
C3 Ru1 Cl1 168.3(2)
C3 Ru1 C1 64.7(3)
C3 Ru1 C6 78.8(2)
C4 Ru1 Cl1 141.1(3)
C4 Ru1 C1 78.2(2)
C4 Ru1 C2 64.9(3)
C4 Ru1 C3 36.1(3)
C4 Ru1 C5 37.6(3)
C4 Ru1 C6 67.8(2)
C5 Ru1 Cl1 106.17(19)
C5 Ru1 C1 68.3(2)
C5 Ru1 C2 79.0(2)
C5 Ru1 C3 66.7(3)
C5 Ru1 C6 38.4(3)
C6 Ru1 Cl1 89.93(15)
C6 Ru1 C1 38.3(3)
C11 O1 C12 117.4(4)
N2 N1 Ru1 116.1(2)
C15 N1 Ru1 127.4(3)
C15 N1 N2 116.4(3)
C7 N2 N1 110.5(3)
C7 O2 Ru1 112.9(2)
C2 C1 Ru1 70.6(4)
C2 C1 C6 118.8(6)
C6 C1 Ru1 69.8(3)
C1 C2 Ru1 73.5(4)
C3 C2 Ru1 72.5(4)
C3 C2 C1 122.5(7)
C2 C3 Ru1 72.2(4)
C2 C3 C4 121.3(7)
C4 C3 Ru1 70.7(4)
C3 C4 Ru1 73.2(4)
C3 C4 C5 122.0(6)
C5 C4 Ru1 72.1(3)
C4 C5 Ru1 70.3(3)
C4 C5 C6 117.5(5)
C6 C5 Ru1 71.2(3)
C1 C6 Ru1 71.9(3)
C5 C6 Ru1 70.4(3)
C5 C6 C1 117.8(5)
N2 C7 C8 116.3(3)
O2 C7 N2 124.3(3)
O2 C7 C8 119.4(3)
C9 C8 C7 121.7(3)
C14 C8 C7 120.3(3)
C14 C8 C9 118.0(4)
C10 C9 C8 120.5(4)
C9 C10 C11 120.5(4)
O1 C11 C10 116.2(4)
O1 C11 C13 124.0(4)
C13 C11 C10 119.8(4)
C11 C13 C14 119.4(4)
C13 C14 C8 121.8(4)
N1 C15 C16 128.6(4)
C15 C16 C17 123.7(4)
C23 C16 C15 130.6(4)
C23 C16 C17 105.5(3)
C18 C17 C16 107.0(4)
C18 C17 C22 119.2(4)
C22 C17 C16 133.7(4)
C17 C18 C19 122.1(4)
N3 C18 C17 107.8(3)
N3 C18 C19 130.1(4)
C20 C19 C18 117.3(5)
C19 C20 C21 122.2(4)
C22 C21 C20 120.2(5)
C21 C22 C17 119.0(5)
C23 N3 C18 109.7(4)
N3 C23 C16 110.0(4)

loop_
_geom_bond_atom_site_label_1
_geom_bond_atom_site_label_2
_geom_bond_distance
Ru1 Cl1 2.4230(12)
Ru1 N1 2.067(3)
Ru1 O2 2.068(3)
Ru1 C1 2.192(5)
Ru1 C2 2.156(6)
Ru1 C3 2.160(6)
Ru1 C4 2.130(5)
Ru1 C5 2.153(5)
Ru1 C6 2.164(5)
O1 C11 1.377(5)
O1 C12 1.439(5)
N1 N2 1.392(4)
N1 C15 1.304(5)
N2 C7 1.326(5)
O2 C7 1.289(4)
C1 C2 1.344(11)
C1 C6 1.431(10)
C2 C3 1.312(11)
C3 C4 1.328(11)
C4 C5 1.382(9)
C5 C6 1.420(9)
C7 C8 1.482(5)
C8 C9 1.395(5)
C8 C14 1.393(5)
C9 C10 1.378(6)
C10 C11 1.391(6)
C11 C13 1.380(6)
C13 C14 1.382(5)
C15 C16 1.439(5)
C16 C17 1.451(5)
C16 C23 1.385(6)
C17 C18 1.399(6)
C17 C22 1.402(6)
C18 C19 1.402(6)
C18 N3 1.371(6)
C19 C20 1.364(7)
C20 C21 1.403(8)
C21 C22 1.387(6)
N3 C23 1.356(5)

loop_
_geom_torsion_atom_site_label_1
_geom_torsion_atom_site_label_2
_geom_torsion_atom_site_label_3
_geom_torsion_atom_site_label_4
_geom_torsion
Ru1 N1 N2 C7 -0.5(4)
Ru1 N1 C15 C16 172.6(3)
Ru1 O2 C7 N2 -1.8(5)
Ru1 O2 C7 C8 178.1(3)
Ru1 C1 C2 C3 -55.8(6)
Ru1 C1 C6 C5 55.1(4)
Ru1 C2 C3 C4 -53.1(6)
Ru1 C3 C4 C5 -55.4(5)
Ru1 C4 C5 C6 -55.1(4)
Ru1 C5 C6 C1 -55.9(4)
O1 C11 C13 C14 179.4(4)
N1 N2 C7 O2 1.5(6)
N1 N2 C7 C8 -178.4(3)
N1 C15 C16 C17 174.2(4)
N1 C15 C16 C23 -11.3(7)
N2 N1 C15 C16 -3.3(6)
N2 C7 C8 C9 174.4(4)
N2 C7 C8 C14 -6.6(6)
O2 C7 C8 C9 -5.5(6)
O2 C7 C8 C14 173.5(4)
C1 C2 C3 Ru1 56.2(6)
C1 C2 C3 C4 3.2(11)
C2 C1 C6 Ru1 -52.6(5)
C2 C1 C6 C5 2.5(8)
C2 C3 C4 Ru1 53.7(6)
C2 C3 C4 C5 -1.8(10)
C3 C4 C5 Ru1 56.0(5)
C3 C4 C5 C6 0.9(8)
C4 C5 C6 Ru1 54.6(4)
C4 C5 C6 C1 -1.3(7)
C6 C1 C2 Ru1 52.2(5)
C6 C1 C2 C3 -3.5(10)
C7 C8 C9 C10 179.3(4)
C7 C8 C14 C13 -178.2(4)
C8 C9 C10 C11 -1.8(8)
C9 C8 C14 C13 0.9(7)
C9 C10 C11 O1 -178.3(4)
C9 C10 C11 C13 2.3(7)
C10 C11 C13 C14 -1.3(7)
C11 C13 C14 C8 -0.3(7)
C12 O1 C11 C10 -178.7(5)
C12 O1 C11 C13 0.6(7)
C14 C8 C9 C10 0.2(7)
C15 N1 N2 C7 175.9(4)
C15 C16 C17 C18 174.3(4)
C15 C16 C17 C22 -9.8(7)
C15 C16 C23 N3 -173.0(4)
C16 C17 C18 C19 178.6(4)
C16 C17 C18 N3 0.1(5)
C16 C17 C22 C21 -175.6(5)
C17 C16 C23 N3 2.3(5)
C17 C18 C19 C20 -2.3(7)
C17 C18 N3 C23 1.4(5)
C18 C17 C22 C21 -0.1(6)
C18 C19 C20 C21 0.6(8)
C18 N3 C23 C16 -2.3(5)
C19 C18 N3 C23 -177.1(4)
C19 C20 C21 C22 1.3(8)
C20 C21 C22 C17 -1.6(7)
C22 C17 C18 C19 2.0(6)
C22 C17 C18 N3 -176.5(4)
N3 C18 C19 C20 175.9(5)
C23 C16 C17 C18 -1.4(4)
C23 C16 C17 C22 174.5(5)
